data_7213683
loop_
_publ_author_name
'Carter, Korey P.'
'Pope, Simon J. A.'
'Cahill, Christopher L.'

_publ_section_title
;
 A series of Ln-p-chlorobenzoic acid--terpyridine complexes: lanthanide
 contraction effects, supramolecular interactions and luminescent behavior
;
_journal_issue 10
_journal_name_full CrystEngComm
_journal_page_first 1873
_journal_paper_doi 10.1039/c3ce42267d
_journal_volume 16
_journal_year 2014
_chemical_formula_sum 'C72 H50 Cl6 N6 O14 Sm2'
_chemical_formula_weight 1736.58
_space_group_crystal_system triclinic
_space_group_IT_number 2
_space_group_name_Hall '-P 1'
_space_group_name_H-M_alt 'P -1'
_symmetry_cell_setting triclinic
_symmetry_Int_Tables_number 2
_symmetry_space_group_name_Hall '-P 1'
_symmetry_space_group_name_H-M 'P -1'
_atom_sites_solution_hydrogens mixed
_audit_creation_method SHELXL-2013
_cell_angle_alpha 85.436(6)
_cell_angle_beta 85.671(5)
_cell_angle_gamma 71.838(5)
_cell_formula_units_Z 1
_cell_length_a 9.870(4)
_cell_length_b 13.299(5)
_cell_length_c 13.741(5)
_cell_measurement_reflns_used 24410
_cell_measurement_temperature 100(2)
_cell_measurement_theta_max 56.748
_cell_measurement_theta_min 4.340
_cell_volume 1705.9(11)
_computing_cell_refinement 'SAINT, Bruker-AXS'
_computing_data_collection 'APEX, Bruker-AXS'
_computing_data_reduction 'SAINT, Bruker-AXS'
_computing_molecular_graphics 'Crystal Maker (Palmer, 2009)'
_computing_publication_material 'WINGX (Farrugia, 2012)'
_computing_structure_refinement 'SHELXL-2013 (Sheldrick, 2013)'
_computing_structure_solution 'SIR92 (Gualardi, 1994)'
_diffrn_ambient_temperature 100(2)
_diffrn_measured_fraction_theta_full 1.000
_diffrn_measured_fraction_theta_max 0.985
_diffrn_measurement_device_type 'Bruker APEX II CCD'
_diffrn_measurement_method 'omega scans'
_diffrn_radiation_probe x-ray
_diffrn_radiation_type MoK\a
_diffrn_radiation_wavelength 0.71073
_diffrn_reflns_av_R_equivalents 0.0941
_diffrn_reflns_av_unetI/netI 0.1180
_diffrn_reflns_Laue_measured_fraction_full 1.000
_diffrn_reflns_Laue_measured_fraction_max 0.985
_diffrn_reflns_limit_h_max 13
_diffrn_reflns_limit_h_min -13
_diffrn_reflns_limit_k_max 17
_diffrn_reflns_limit_k_min -18
_diffrn_reflns_limit_l_max 18
_diffrn_reflns_limit_l_min -18
_diffrn_reflns_number 23963
_diffrn_reflns_point_group_measured_fraction_full 1.000
_diffrn_reflns_point_group_measured_fraction_max 0.985
_diffrn_reflns_theta_full 25.500
_diffrn_reflns_theta_max 28.869
_diffrn_reflns_theta_min 1.489
_diffrn_source 'fine-focus sealed tube'
_exptl_absorpt_coefficient_mu 2.011
_exptl_absorpt_correction_T_max 0.7458
_exptl_absorpt_correction_T_min 0.6674
_exptl_absorpt_correction_type empirical
_exptl_absorpt_process_details 'SADABS, Bruker-AXS (2008)'
_exptl_crystal_colour Colorless
_exptl_crystal_density_diffrn 1.690
_exptl_crystal_description Plate
_exptl_crystal_F_000 862
_exptl_crystal_recrystallization_method Hydrothermal
_exptl_crystal_size_max 0.24
_exptl_crystal_size_mid 0.15
_exptl_crystal_size_min 0.05
_refine_diff_density_max 2.580
_refine_diff_density_min -1.225
_refine_diff_density_rms 0.189
_refine_ls_extinction_method none
_refine_ls_goodness_of_fit_ref 1.013
_refine_ls_hydrogen_treatment mixed
_refine_ls_matrix_type full
_refine_ls_number_parameters 459
_refine_ls_number_reflns 8835
_refine_ls_number_restraints 0
_refine_ls_restrained_S_all 1.013
_refine_ls_R_factor_all 0.0801
_refine_ls_R_factor_gt 0.0560
_refine_ls_shift/su_max 0.003
_refine_ls_shift/su_mean 0.000
_refine_ls_structure_factor_coef Fsqd
_refine_ls_weighting_details 'w=1/[\s^2^(Fo^2^)+(0.0386P)^2^] where P=(Fo^2^+2Fc^2^)/3'
_refine_ls_weighting_scheme calc
_refine_ls_wR_factor_gt 0.1133
_refine_ls_wR_factor_ref 0.1245
_reflns_Friedel_coverage 0.000
_reflns_number_gt 6647
_reflns_number_total 8835
_reflns_threshold_expression 'I > 2\s(I)'
_cod_data_source_file c3ce42267d.txt
_cod_data_source_block Compound_3
_cod_original_cell_volume 1706.0(11)
_cod_database_code 7213683
_shelx_space_group_comment
;
The symmetry employed for this shelxl refinement is uniquely defined
by the following loop, which should always be used as a source of
symmetry information in preference to the above space-group names.
They are only intended as comments.
;
_shelxl_version_number 2013-4

loop_
_space_group_symop_operation_xyz
'x, y, z'
'-x, -y, -z'

loop_
_atom_site_label
_atom_site_type_symbol
_atom_site_fract_x
_atom_site_fract_y
_atom_site_fract_z
_atom_site_U_iso_or_equiv
_atom_site_adp_type
_atom_site_occupancy
_atom_site_site_symmetry_order
_atom_site_calc_flag
_atom_site_refinement_flags_posn
_atom_site_refinement_flags_adp
Sm1 Sm 0.13955(3) 0.29909(2) 0.99357(2) 0.01404(9) Uani 1 1 d . .
Cl3 Cl -0.17254(16) 0.45685(12) 1.59534(10) 0.0266(3) Uani 1 1 d . .
Cl1 Cl 0.61179(17) 0.33025(16) 1.50648(12) 0.0405(4) Uani 1 1 d . .
Cl2 Cl 0.2603(3) 0.01294(17) 0.41439(13) 0.0604(6) Uani 1 1 d . .
O3 O 0.1056(4) 0.2423(3) 0.8391(3) 0.0190(8) Uani 1 1 d . .
C16 C 0.3305(5) 0.3046(4) 1.1399(4) 0.0175(11) Uani 1 1 d . .
O2 O 0.3180(4) 0.3745(3) 1.0700(3) 0.0274(10) Uani 1 1 d . .
O1 O 0.2825(4) 0.2275(3) 1.1366(3) 0.0198(8) Uani 1 1 d . .
OW1 O -0.1176(4) 0.3819(4) 0.9560(3) 0.0281(10) Uani 1 1 d . .
O5 O 0.0276(4) 0.4076(3) 1.1222(3) 0.0248(9) Uani 1 1 d . .
O6 O 0.1534(4) 0.4433(3) 0.8904(3) 0.0190(8) Uani 1 1 d . .
O4 O -0.1165(4) 0.2724(3) 0.7953(3) 0.0283(10) Uani 1 1 d . .
N1 N 0.3856(4) 0.2230(3) 0.9033(3) 0.0137(9) Uani 1 1 d . .
C12 C 0.0116(6) 0.0205(5) 1.1824(4) 0.0220(12) Uani 1 1 d . .
H12 H 0.0560 -0.0520 1.1918 0.026 Uiso 1 1 calc R U
N2 N 0.2444(4) 0.0921(3) 0.9873(3) 0.0142(9) Uani 1 1 d . .
C30 C -0.0724(6) 0.4811(4) 1.1584(4) 0.0162(11) Uani 1 1 d . .
C14 C -0.1659(6) 0.1796(5) 1.2270(4) 0.0234(13) Uani 1 1 d . .
H14 H -0.2435 0.2161 1.2666 0.028 Uiso 1 1 calc R U
N3 N -0.0006(5) 0.1845(4) 1.0913(3) 0.0184(10) Uani 1 1 d . .
C31 C -0.0968(6) 0.4763(4) 1.2682(4) 0.0166(11) Uani 1 1 d . .
C6 C 0.3569(5) 0.0489(4) 0.9252(4) 0.0165(11) Uani 1 1 d . .
C17 C 0.4040(6) 0.3119(4) 1.2302(4) 0.0201(12) Uani 1 1 d . .
C8 C 0.3317(6) -0.1241(4) 0.9578(4) 0.0193(12) Uani 1 1 d . .
H8 H 0.3597 -0.1961 0.9474 0.023 Uiso 1 1 calc R U
C11 C 0.0588(5) 0.0789(4) 1.1059(4) 0.0178(11) Uani 1 1 d . .
C15 C -0.1126(6) 0.2324(4) 1.1503(4) 0.0207(12) Uani 1 1 d . .
H15 H -0.1566 0.3048 1.1391 0.025 Uiso 1 1 calc R U
C10 C 0.1779(5) 0.0281(4) 1.0350(4) 0.0159(11) Uani 1 1 d . .
C26 C 0.2784(7) 0.0995(5) 0.5832(5) 0.0318(15) Uani 1 1 d . .
H26 H 0.3768 0.0751 0.5707 0.038 Uiso 1 1 calc R U
C32 C -0.1932(5) 0.5607(4) 1.3149(4) 0.0177(11) Uani 1 1 d . .
H32 H -0.2425 0.6210 1.2780 0.021 Uiso 1 1 calc R U
C34 C -0.1431(6) 0.4653(5) 1.4691(4) 0.0195(12) Uani 1 1 d . .
C5 C 0.4329(5) 0.1223(4) 0.8764(4) 0.0141(10) Uani 1 1 d . .
C25 C 0.2215(6) 0.1522(5) 0.6657(4) 0.0228(13) Uani 1 1 d . .
H25 H 0.2821 0.1635 0.7094 0.027 Uiso 1 1 calc R U
C24 C 0.0755(6) 0.1890(4) 0.6852(4) 0.0162(11) Uani 1 1 d . .
C28 C 0.0404(7) 0.1203(5) 0.5342(4) 0.0311(15) Uani 1 1 d . .
H28 H -0.0194 0.1098 0.4895 0.037 Uiso 1 1 calc R U
C22 C 0.4648(6) 0.3929(4) 1.2384(4) 0.0216(12) Uani 1 1 d . .
H22 H 0.4618 0.4431 1.1868 0.026 Uiso 1 1 calc R U
C3 C 0.6161(6) 0.1590(5) 0.7700(4) 0.0228(13) Uani 1 1 d . .
H3 H 0.6928 0.1376 0.7246 0.027 Uiso 1 1 calc R U
C36 C -0.0221(6) 0.3880(4) 1.3234(4) 0.0205(12) Uani 1 1 d . .
H36 H 0.0437 0.3320 1.2924 0.025 Uiso 1 1 calc R U
C9 C 0.2183(6) -0.0803(4) 1.0225(4) 0.0191(12) Uani 1 1 d . .
H9 H 0.1697 -0.1226 1.0572 0.023 Uiso 1 1 calc R U
C13 C -0.1022(6) 0.0717(5) 1.2441(4) 0.0281(14) Uani 1 1 d . .
H13 H -0.1350 0.0345 1.2958 0.034 Uiso 1 1 calc R U
C23 C 0.0143(6) 0.2399(4) 0.7807(4) 0.0188(12) Uani 1 1 d . .
C7 C 0.4027(6) -0.0594(4) 0.9089(4) 0.0217(12) Uani 1 1 d . .
H7 H 0.4800 -0.0872 0.8656 0.026 Uiso 1 1 calc R U
C4 C 0.5477(6) 0.0878(4) 0.8092(4) 0.0185(12) Uani 1 1 d . .
H4 H 0.5779 0.0181 0.7911 0.022 Uiso 1 1 calc R U
C21 C 0.5287(6) 0.3985(5) 1.3224(4) 0.0251(13) Uani 1 1 d . .
H21 H 0.5692 0.4522 1.3276 0.030 Uiso 1 1 calc R U
C29 C -0.0152(6) 0.1734(5) 0.6181(4) 0.0221(12) Uani 1 1 d . .
H29 H -0.1136 0.1989 0.6300 0.027 Uiso 1 1 calc R U
C20 C 0.5327(6) 0.3235(5) 1.3996(4) 0.0238(13) Uani 1 1 d . .
C19 C 0.4729(6) 0.2423(5) 1.3935(4) 0.0272(14) Uani 1 1 d . .
H19 H 0.4756 0.1927 1.4456 0.033 Uiso 1 1 calc R U
C1 C 0.4551(5) 0.2912(4) 0.8641(4) 0.0174(11) Uani 1 1 d . .
H1 H 0.4236 0.3608 0.8826 0.021 Uiso 1 1 calc R U
C2 C 0.5703(6) 0.2617(5) 0.7982(4) 0.0241(13) Uani 1 1 d . .
H2 H 0.6164 0.3101 0.7732 0.029 Uiso 1 1 calc R U
C18 C 0.4092(6) 0.2368(5) 1.3079(4) 0.0225(12) Uani 1 1 d . .
H18 H 0.3697 0.1826 1.3025 0.027 Uiso 1 1 calc R U
C35 C -0.0434(6) 0.3812(4) 1.4241(4) 0.0240(13) Uani 1 1 d . .
H35 H 0.0080 0.3217 1.4609 0.029 Uiso 1 1 calc R U
C33 C -0.2168(6) 0.5563(4) 1.4153(4) 0.0197(12) Uani 1 1 d . .
H33 H -0.2808 0.6132 1.4463 0.024 Uiso 1 1 calc R U
C27 C 0.1873(8) 0.0833(5) 0.5187(4) 0.0329(16) Uani 1 1 d . .
H37 H -0.177(8) 0.454(6) 0.964(5) 0.06(2) Uiso 1 1 d . .
H38 H -0.134(7) 0.343(5) 0.921(5) 0.03(2) Uiso 1 1 d . .

loop_
_atom_site_aniso_label
_atom_site_aniso_U_11
_atom_site_aniso_U_22
_atom_site_aniso_U_33
_atom_site_aniso_U_23
_atom_site_aniso_U_13
_atom_site_aniso_U_12
Sm1 0.01669(14) 0.01191(14) 0.01003(14) -0.00267(9) 0.00096(10) 0.00074(10)
Cl3 0.0302(8) 0.0401(9) 0.0109(6) -0.0026(6) 0.0016(6) -0.0132(7)
Cl1 0.0289(9) 0.0708(13) 0.0267(9) -0.0153(8) -0.0051(7) -0.0186(8)
Cl2 0.1005(17) 0.0690(14) 0.0315(10) -0.0278(10) 0.0305(10) -0.0566(13)
O3 0.0156(19) 0.025(2) 0.016(2) -0.0039(16) -0.0028(15) -0.0034(16)
C16 0.015(3) 0.019(3) 0.015(3) -0.008(2) 0.000(2) 0.001(2)
O2 0.041(3) 0.026(2) 0.016(2) -0.0003(18) -0.0014(18) -0.012(2)
O1 0.019(2) 0.018(2) 0.020(2) -0.0038(16) -0.0042(16) -0.0003(16)
OW1 0.021(2) 0.035(3) 0.022(2) -0.003(2) -0.0022(18) 0.003(2)
O5 0.035(2) 0.016(2) 0.017(2) -0.0045(16) 0.0039(17) 0.0017(18)
O6 0.024(2) 0.0137(19) 0.0161(19) 0.0014(15) -0.0024(16) -0.0011(16)
O4 0.015(2) 0.044(3) 0.025(2) -0.004(2) 0.0022(17) -0.0077(19)
N1 0.012(2) 0.015(2) 0.012(2) -0.0012(17) -0.0053(17) -0.0016(17)
C12 0.026(3) 0.023(3) 0.018(3) 0.001(2) 0.001(2) -0.010(2)
N2 0.015(2) 0.015(2) 0.012(2) -0.0030(18) -0.0016(17) -0.0033(18)
C30 0.023(3) 0.015(3) 0.012(3) -0.004(2) 0.004(2) -0.007(2)
C14 0.017(3) 0.032(3) 0.022(3) -0.011(3) 0.004(2) -0.006(2)
N3 0.015(2) 0.020(2) 0.019(2) -0.0070(19) 0.0015(18) -0.0020(19)
C31 0.022(3) 0.014(3) 0.012(3) 0.002(2) -0.002(2) -0.002(2)
C6 0.012(2) 0.019(3) 0.015(3) -0.003(2) -0.002(2) 0.002(2)
C17 0.017(3) 0.022(3) 0.019(3) -0.007(2) 0.003(2) -0.003(2)
C8 0.023(3) 0.011(3) 0.021(3) -0.006(2) -0.008(2) 0.001(2)
C11 0.014(3) 0.020(3) 0.019(3) -0.002(2) -0.002(2) -0.005(2)
C15 0.022(3) 0.019(3) 0.022(3) -0.005(2) -0.001(2) -0.006(2)
C10 0.016(3) 0.016(3) 0.015(3) 0.000(2) -0.002(2) -0.003(2)
C26 0.034(4) 0.035(4) 0.032(4) -0.009(3) 0.015(3) -0.020(3)
C32 0.014(3) 0.017(3) 0.016(3) -0.005(2) 0.000(2) 0.004(2)
C34 0.025(3) 0.029(3) 0.008(2) 0.000(2) -0.001(2) -0.013(3)
C5 0.010(2) 0.017(3) 0.015(3) -0.002(2) -0.005(2) -0.003(2)
C25 0.029(3) 0.029(3) 0.017(3) -0.003(2) 0.001(2) -0.018(3)
C24 0.023(3) 0.020(3) 0.010(2) 0.002(2) -0.001(2) -0.014(2)
C28 0.050(4) 0.036(4) 0.020(3) 0.001(3) -0.007(3) -0.030(3)
C22 0.029(3) 0.018(3) 0.018(3) -0.001(2) 0.001(2) -0.008(2)
C3 0.016(3) 0.033(3) 0.017(3) -0.007(2) 0.008(2) -0.005(2)
C36 0.022(3) 0.019(3) 0.014(3) -0.003(2) 0.001(2) 0.002(2)
C9 0.023(3) 0.014(3) 0.020(3) 0.000(2) -0.008(2) -0.004(2)
C13 0.032(3) 0.035(4) 0.019(3) 0.002(3) 0.006(3) -0.016(3)
C23 0.020(3) 0.017(3) 0.020(3) 0.003(2) 0.000(2) -0.008(2)
C7 0.020(3) 0.022(3) 0.019(3) -0.006(2) -0.002(2) 0.001(2)
C4 0.019(3) 0.019(3) 0.015(3) -0.012(2) 0.003(2) -0.002(2)
C21 0.018(3) 0.027(3) 0.034(4) -0.014(3) 0.002(2) -0.010(2)
C29 0.025(3) 0.028(3) 0.017(3) 0.002(2) 0.002(2) -0.014(3)
C20 0.016(3) 0.039(4) 0.016(3) -0.009(3) 0.002(2) -0.007(3)
C19 0.024(3) 0.037(4) 0.020(3) 0.002(3) -0.006(2) -0.007(3)
C1 0.014(3) 0.020(3) 0.020(3) 0.001(2) -0.009(2) -0.005(2)
C2 0.021(3) 0.030(3) 0.021(3) 0.004(3) -0.002(2) -0.008(3)
C18 0.024(3) 0.028(3) 0.017(3) -0.004(2) 0.004(2) -0.010(3)
C35 0.029(3) 0.019(3) 0.016(3) 0.008(2) 0.002(2) 0.001(2)
C33 0.020(3) 0.018(3) 0.018(3) -0.006(2) 0.004(2) -0.003(2)
C27 0.063(5) 0.031(4) 0.013(3) -0.009(3) 0.018(3) -0.028(3)

loop_
_atom_type_symbol
_atom_type_description
_atom_type_scat_dispersion_real
_atom_type_scat_dispersion_imag
_atom_type_scat_source
C C 0.0033 0.0016 'International Tables Vol C Tables 4.2.6.8 and 6.1.1.4'
H H 0.0000 0.0000 'International Tables Vol C Tables 4.2.6.8 and 6.1.1.4'
N N 0.0061 0.0033 'International Tables Vol C Tables 4.2.6.8 and 6.1.1.4'
O O 0.0106 0.0060 'International Tables Vol C Tables 4.2.6.8 and 6.1.1.4'
Cl Cl 0.1484 0.1585 'International Tables Vol C Tables 4.2.6.8 and 6.1.1.4'
Sm Sm -0.1638 3.4418 'International Tables Vol C Tables 4.2.6.8 and 6.1.1.4'

loop_
_geom_angle_atom_site_label_1
_geom_angle_atom_site_label_2
_geom_angle_atom_site_label_3
_geom_angle
_geom_angle_site_symmetry_1
O6 Sm1 O5 92.55(13) .
O6 Sm1 O3 79.02(13) .
O5 Sm1 O3 144.49(13) .
O6 Sm1 O1 125.72(13) .
O5 Sm1 O1 73.75(13) .
O3 Sm1 O1 138.40(12) .
O6 Sm1 OW1 79.22(14) .
O5 Sm1 OW1 72.64(15) .
O3 Sm1 OW1 71.91(14) .
O1 Sm1 OW1 138.66(13) .
O6 Sm1 N1 78.39(13) .
O5 Sm1 N1 141.38(14) .
O3 Sm1 N1 71.04(12) .
O1 Sm1 N1 81.38(13) .
OW1 Sm1 N1 139.55(14) .
O6 Sm1 N3 152.73(14) .
O5 Sm1 N3 78.22(14) .
O3 Sm1 N3 93.59(13) .
O1 Sm1 N3 76.64(13) .
OW1 Sm1 N3 73.54(15) .
N1 Sm1 N3 124.29(14) .
O6 Sm1 O2 74.26(13) .
O5 Sm1 O2 68.79(14) .
O3 Sm1 O2 138.30(12) .
O1 Sm1 O2 51.65(12) .
OW1 Sm1 O2 131.44(16) .
N1 Sm1 O2 72.62(13) .
N3 Sm1 O2 123.97(13) .
O6 Sm1 N2 135.10(13) .
O5 Sm1 N2 131.59(13) .
O3 Sm1 N2 68.85(13) .
O1 Sm1 N2 70.91(12) .
OW1 Sm1 N2 117.10(16) .
N1 Sm1 N2 62.23(13) .
N3 Sm1 N2 62.29(13) .
O2 Sm1 N2 110.41(13) .
O6 Sm1 C16 100.37(15) .
O5 Sm1 C16 66.29(14) .
O3 Sm1 C16 148.97(13) .
O1 Sm1 C16 25.82(14) .
OW1 Sm1 C16 138.89(15) .
N1 Sm1 C16 78.41(14) .
N3 Sm1 C16 99.23(15) .
O2 Sm1 C16 26.12(14) .
N2 Sm1 C16 92.38(14) .
C23 O3 Sm1 144.9(4) .
O1 C16 O2 121.6(5) .
O1 C16 C17 118.1(5) .
O2 C16 C17 120.3(5) .
O1 C16 Sm1 58.1(3) .
O2 C16 Sm1 64.6(3) .
C17 C16 Sm1 168.5(4) .
C16 O2 Sm1 89.3(3) .
C16 O1 Sm1 96.0(3) .
Sm1 OW1 H37 128(4) .
Sm1 OW1 H38 106(5) .
H37 OW1 H38 124(7) .
C30 O5 Sm1 152.4(4) .
C30 O6 Sm1 138.9(3) 2_567
C5 N1 C1 118.0(4) .
C5 N1 Sm1 121.9(3) .
C1 N1 Sm1 118.6(3) .
C13 C12 C11 119.3(5) .
C13 C12 H12 120.4 .
C11 C12 H12 120.4 .
C10 N2 C6 118.1(4) .
C10 N2 Sm1 121.2(3) .
C6 N2 Sm1 120.2(3) .
O6 C30 O5 124.5(5) 2_567
O6 C30 C31 118.4(5) 2_567
O5 C30 C31 117.2(5) .
C15 C14 C13 119.0(5) .
C15 C14 H14 120.5 .
C13 C14 H14 120.5 .
C15 N3 C11 117.8(5) .
C15 N3 Sm1 118.7(4) .
C11 N3 Sm1 120.7(3) .
C36 C31 C32 119.3(5) .
C36 C31 C30 120.0(5) .
C32 C31 C30 120.7(5) .
N2 C6 C7 122.0(5) .
N2 C6 C5 116.6(5) .
C7 C6 C5 121.4(5) .
C18 C17 C22 119.6(5) .
C18 C17 C16 118.8(5) .
C22 C17 C16 121.7(5) .
C7 C8 C9 118.9(5) .
C7 C8 H8 120.5 .
C9 C8 H8 120.5 .
N3 C11 C12 122.1(5) .
N3 C11 C10 115.9(5) .
C12 C11 C10 122.0(5) .
N3 C15 C14 123.2(5) .
N3 C15 H15 118.4 .
C14 C15 H15 118.4 .
N2 C10 C9 122.8(5) .
N2 C10 C11 115.9(5) .
C9 C10 C11 121.2(5) .
C25 C26 C27 119.0(6) .
C25 C26 H26 120.5 .
C27 C26 H26 120.5 .
C33 C32 C31 120.9(5) .
C33 C32 H32 119.5 .
C31 C32 H32 119.5 .
C33 C34 C35 121.3(5) .
C33 C34 Cl3 119.7(4) .
C35 C34 Cl3 119.0(4) .
N1 C5 C4 122.1(5) .
N1 C5 C6 116.0(4) .
C4 C5 C6 122.0(5) .
C26 C25 C24 121.2(5) .
C26 C25 H25 119.4 .
C24 C25 H25 119.4 .
C25 C24 C29 119.0(5) .
C25 C24 C23 120.5(5) .
C29 C24 C23 120.3(5) .
C27 C28 C29 118.2(6) .
C27 C28 H28 120.9 .
C29 C28 H28 120.9 .
C21 C22 C17 120.3(5) .
C21 C22 H22 119.9 .
C17 C22 H22 119.9 .
C2 C3 C4 119.7(5) .
C2 C3 H3 120.1 .
C4 C3 H3 120.1 .
C31 C36 C35 121.1(5) .
C31 C36 H36 119.4 .
C35 C36 H36 119.4 .
C8 C9 C10 119.0(5) .
C8 C9 H9 120.5 .
C10 C9 H9 120.5 .
C12 C13 C14 118.5(5) .
C12 C13 H13 120.7 .
C14 C13 H13 120.7 .
O4 C23 O3 126.1(5) .
O4 C23 C24 118.7(5) .
O3 C23 C24 115.1(5) .
C8 C7 C6 119.1(5) .
C8 C7 H7 120.4 .
C6 C7 H7 120.4 .
C3 C4 C5 118.8(5) .
C3 C4 H4 120.6 .
C5 C4 H4 120.6 .
C22 C21 C20 119.7(5) .
C22 C21 H21 120.1 .
C20 C21 H21 120.1 .
C28 C29 C24 120.6(6) .
C28 C29 H29 119.7 .
C24 C29 H29 119.7 .
C21 C20 C19 121.2(5) .
C21 C20 Cl1 120.2(5) .
C19 C20 Cl1 118.6(5) .
C18 C19 C20 118.7(6) .
C18 C19 H19 120.6 .
C20 C19 H19 120.6 .
N1 C1 C2 122.7(5) .
N1 C1 H1 118.6 .
C2 C1 H1 118.6 .
C1 C2 C3 118.7(5) .
C1 C2 H2 120.7 .
C3 C2 H2 120.7 .
C19 C18 C17 120.5(6) .
C19 C18 H18 119.7 .
C17 C18 H18 119.7 .
C36 C35 C34 118.6(5) .
C36 C35 H35 120.7 .
C34 C35 H35 120.7 .
C32 C33 C34 118.7(5) .
C32 C33 H33 120.7 .
C34 C33 H33 120.7 .
C26 C27 C28 122.0(5) .
C26 C27 Cl2 119.0(5) .
C28 C27 Cl2 119.0(5) .

loop_
_geom_bond_atom_site_label_1
_geom_bond_atom_site_label_2
_geom_bond_distance
_geom_bond_site_symmetry_2
Sm1 O6 2.325(4) .
Sm1 O5 2.354(4) .
Sm1 O3 2.389(4) .
Sm1 O1 2.458(4) .
Sm1 OW1 2.507(4) .
Sm1 N1 2.583(4) .
Sm1 N3 2.598(5) .
Sm1 O2 2.600(4) .
Sm1 N2 2.627(4) .
Sm1 C16 2.878(5) .
Cl3 C34 1.738(5) .
Cl1 C20 1.736(6) .
Cl2 C27 1.757(6) .
O3 C23 1.260(6) .
C16 O1 1.261(6) .
C16 O2 1.267(6) .
C16 C17 1.508(7) .
OW1 H37 0.97(8) .
OW1 H38 0.79(7) .
O5 C30 1.258(6) .
O6 C30 1.254(6) 2_567
O4 C23 1.233(6) .
N1 C5 1.346(6) .
N1 C1 1.356(7) .
C12 C13 1.384(8) .
C12 C11 1.395(7) .
C12 H12 0.9300 .
N2 C10 1.335(6) .
N2 C6 1.352(6) .
C30 O6 1.254(6) 2_567
C30 C31 1.509(7) .
C14 C15 1.382(8) .
C14 C13 1.384(8) .
C14 H14 0.9300 .
N3 C15 1.339(7) .
N3 C11 1.347(7) .
C31 C36 1.378(7) .
C31 C32 1.391(7) .
C6 C7 1.399(7) .
C6 C5 1.498(7) .
C17 C18 1.395(8) .
C17 C22 1.402(7) .
C8 C7 1.376(8) .
C8 C9 1.381(8) .
C8 H8 0.9300 .
C11 C10 1.491(7) .
C15 H15 0.9300 .
C10 C9 1.391(7) .
C26 C25 1.370(8) .
C26 C27 1.383(9) .
C26 H26 0.9300 .
C32 C33 1.382(7) .
C32 H32 0.9300 .
C34 C33 1.389(8) .
C34 C35 1.390(8) .
C5 C4 1.390(7) .
C25 C24 1.382(8) .
C25 H25 0.9300 .
C24 C29 1.402(7) .
C24 C23 1.520(7) .
C28 C27 1.384(9) .
C28 C29 1.386(8) .
C28 H28 0.9300 .
C22 C21 1.374(8) .
C22 H22 0.9300 .
C3 C2 1.376(8) .
C3 C4 1.380(8) .
C3 H3 0.9300 .
C36 C35 1.384(7) .
C36 H36 0.9300 .
C9 H9 0.9300 .
C13 H13 0.9300 .
C7 H7 0.9300 .
C4 H4 0.9300 .
C21 C20 1.391(8) .
C21 H21 0.9300 .
C29 H29 0.9300 .
C20 C19 1.393(8) .
C19 C18 1.392(8) .
C19 H19 0.9300 .
C1 C2 1.375(7) .
C1 H1 0.9300 .
C2 H2 0.9300 .
C18 H18 0.9300 .
C35 H35 0.9300 .
C33 H33 0.9300 .
